data_1524427
loop_
_publ_author_name
'Gladyshevskii, R.E.'
'Yarmolyuk, Ya.P.'
'Grin', Yu.'

_publ_section_title
;
 Crystal structure of R6 Ga Co2 compounds (R= Y, Tb, Dy, Ho, Er, Tm, Lu)
;
_journal_name_full
;
Dopovidi Akademii Nauk Ukrains'koi RSR, Seriya A: Fiziko-Matematichni Ta 
Tekhnichni Nauki
;
_journal_page_first 67
_journal_page_last 70
_journal_volume 45
_journal_year 1983
_chemical_formula_sum 'Co2 Ga Ho6'
_space_group_IT_number 71
_symmetry_space_group_name_Hall '-I 2 2'
_symmetry_space_group_name_H-M 'I m m m'
_cell_angle_alpha 90
_cell_angle_beta 90
_cell_angle_gamma 90
_cell_formula_units_Z 4
_cell_length_a 9.294
_cell_length_b 9.37
_cell_length_c 9.804
_cell_volume 853.779
_citation_journal_id_ASTM DNUNDU
_cod_data_source_file Gladyshevskii_DNUNDU_1983_1014.cif
_cod_data_source_block Co2Ga1Ho6
_cod_original_cell_volume 853.7791
_cod_original_formula_sum 'Co2 Ga1 Ho6'
_cod_database_code 1524427

loop_
_symmetry_equiv_pos_as_xyz
x,y,z
-x,-y,z
x,-y,-z
-x,y,-z
-x,-y,-z
x,y,-z
-x,y,z
x,-y,z
x+1/2,y+1/2,z+1/2
-x+1/2,-y+1/2,z+1/2
x+1/2,-y+1/2,-z+1/2
-x+1/2,y+1/2,-z+1/2
-x+1/2,-y+1/2,-z+1/2
x+1/2,y+1/2,-z+1/2
-x+1/2,y+1/2,z+1/2
x+1/2,-y+1/2,z+1/2

loop_
_atom_site_label
_atom_site_type_symbol
_atom_site_fract_x
_atom_site_fract_y
_atom_site_fract_z
_atom_site_occupancy
_atom_site_U_iso_or_equiv
Ho2 Ho 0 0.3029 0.2668 1 0.0
Ho1 Ho 0.2194 0.1836 0 1 0.0
Co2 Co 0 0 0.116 1 0.0
Ga2 Ga 0 0.5 0.5 1 0.0
Ho3 Ho 0.1968 0 0.321 1 0.0
Ga1 Ga 0.5 0 0.5 1 0.0
Co1 Co 0 0.134 0.5 1 0.0
